data_4065011
loop_
_publ_author_name
'Albahily, Khalid'
'Gambarotta, Sandro'
'Duchateau, Robbert'

_publ_section_title
;
 Ethylene Oligomerization Promoted by a Silylated-SNS Chromium System
;
_journal_issue 17
_journal_name_full Organometallics
_journal_page_first 4655
_journal_paper_doi 10.1021/om200505a
_journal_volume 30
_journal_year 2011
_chemical_formula_sum 'C18 H39 Cl3 Cr N S2 Si2'
_chemical_formula_weight 548.15
_chemical_name_systematic
; 
 ? 
;
_space_group_IT_number 43
_symmetry_cell_setting orthorhombic
_symmetry_space_group_name_Hall 'F 2 -2d'
_symmetry_space_group_name_H-M 'F d d 2'
_atom_sites_solution_hydrogens geom
_atom_sites_solution_primary direct
_atom_sites_solution_secondary difmap
_audit_creation_method SHELXL-97
_cell_angle_alpha 90.00
_cell_angle_beta 90.00
_cell_angle_gamma 90.00
_cell_formula_units_Z 8
_cell_length_a 16.510(6)
_cell_length_b 24.278(9)
_cell_length_c 13.791(5)
_cell_measurement_reflns_used 404
_cell_measurement_temperature 213(2)
_cell_measurement_theta_max 21.61
_cell_measurement_theta_min 2.98
_cell_volume 5528(4)
_computing_cell_refinement 'SMART, Bruker (2000)'
_computing_data_collection 'SMART, Bruker (2000)'
_computing_data_reduction 'XPREP, Bruker (2000)'
_computing_molecular_graphics 'SHELXTL, Bruker (2000)'
_computing_publication_material 'SHELXTL, Bruker (2000)'
_computing_structure_refinement 'SHELXL-97 (Sheldrick, 1997)'
_computing_structure_solution 'SHELXS-97 (Sheldrick, 1990)'
_diffrn_ambient_temperature 213(2)
_diffrn_measured_fraction_theta_full 0.978
_diffrn_measured_fraction_theta_max 0.978
_diffrn_measurement_device_type 'CCD area detector'
_diffrn_measurement_method 'phi and omega scans'
_diffrn_radiation_monochromator graphite
_diffrn_radiation_source 'fine-focus sealed tube'
_diffrn_radiation_type MoK\a
_diffrn_radiation_wavelength 0.71073
_diffrn_reflns_av_R_equivalents 0.0569
_diffrn_reflns_av_sigmaI/netI 0.0553
_diffrn_reflns_limit_h_max 17
_diffrn_reflns_limit_h_min -16
_diffrn_reflns_limit_k_max 25
_diffrn_reflns_limit_k_min -25
_diffrn_reflns_limit_l_max 14
_diffrn_reflns_limit_l_min -14
_diffrn_reflns_number 5939
_diffrn_reflns_theta_full 22.00
_diffrn_reflns_theta_max 22.00
_diffrn_reflns_theta_min 3.36
_diffrn_standards_decay_% <1
_exptl_absorpt_coefficient_mu 0.948
_exptl_absorpt_correction_T_max 0.9112
_exptl_absorpt_correction_T_min 0.8709
_exptl_absorpt_correction_type multi-scan
_exptl_absorpt_process_details 'SADABS, Bruker (2000)'
_exptl_crystal_colour yellow
_exptl_crystal_density_diffrn 1.317
_exptl_crystal_density_meas ?
_exptl_crystal_density_method 'not measured'
_exptl_crystal_description block
_exptl_crystal_F_000 2312
_exptl_crystal_size_max 0.15
_exptl_crystal_size_mid 0.10
_exptl_crystal_size_min 0.10
_refine_diff_density_max 0.392
_refine_diff_density_min -0.290
_refine_diff_density_rms 0.069
_refine_ls_abs_structure_details 'Flack H D (1983), Acta Cryst. A39, 876-881'
_refine_ls_abs_structure_Flack 0.03(7)
_refine_ls_extinction_method none
_refine_ls_goodness_of_fit_ref 1.044
_refine_ls_hydrogen_treatment constr
_refine_ls_matrix_type full
_refine_ls_number_parameters 123
_refine_ls_number_reflns 1642
_refine_ls_number_restraints 1
_refine_ls_restrained_S_all 1.044
_refine_ls_R_factor_all 0.0683
_refine_ls_R_factor_gt 0.0532
_refine_ls_shift/su_max 0.000
_refine_ls_shift/su_mean 0.000
_refine_ls_structure_factor_coef Fsqd
_refine_ls_weighting_details 'calc w=1/[\s^2^(Fo^2^)+(0.0747P)^2^+9.9908P] where P=(Fo^2^+2Fc^2^)/3'
_refine_ls_weighting_scheme calc
_refine_ls_wR_factor_gt 0.1191
_refine_ls_wR_factor_ref 0.1252
_reflns_number_gt 1400
_reflns_number_total 1642
_reflns_threshold_expression >2sigma(I)
_cod_data_source_file om200505a_si_001.cif
_cod_data_source_block sg2818a
_cod_depositor_comments
;
The following automatic conversions were performed:

'_symmetry_cell_setting' value 'Orthorhombic' changed to
'orthorhombic' according to
/home/saulius/struct/CIF-dictionaries/cif_core.dic dictionary named
'cif_core.dic' version 2.4.1 from 2010-06-29.

Automatic conversion script
Id: cif_fix_values 1715 2011-07-08 13:25:40Z adriana 

The following automatic conversions were performed:

'_exptl_crystal_density_meas' value 'n/a' was changed to '?' - the
value is perceived as not measured.

Automatic conversion script
Id: cif_fix_values 3008 2015-01-20 13:52:24Z robertas 
;
_cod_original_sg_symbol_H-M Fdd2
_cod_database_code 4065011

loop_
_symmetry_equiv_pos_as_xyz
'x, y, z'
'-x, -y, z'
'x+1/4, -y+1/4, z+1/4'
'-x+1/4, y+1/4, z+1/4'
'x, y+1/2, z+1/2'
'-x, -y+1/2, z+1/2'
'x+1/4, -y+3/4, z+3/4'
'-x+1/4, y+3/4, z+3/4'
'x+1/2, y, z+1/2'
'-x+1/2, -y, z+1/2'
'x+3/4, -y+1/4, z+3/4'
'-x+3/4, y+1/4, z+3/4'
'x+1/2, y+1/2, z'
'-x+1/2, -y+1/2, z'
'x+3/4, -y+3/4, z+1/4'
'-x+3/4, y+3/4, z+1/4'

loop_
_atom_site_label
_atom_site_type_symbol
_atom_site_fract_x
_atom_site_fract_y
_atom_site_fract_z
_atom_site_U_iso_or_equiv
_atom_site_adp_type
_atom_site_occupancy
_atom_site_symmetry_multiplicity
_atom_site_calc_flag
_atom_site_refinement_flags
_atom_site_disorder_group
N1 N 0.0218(7) 0.4948(5) 0.2150(9) 0.043(3) Uiso 0.50 1 d P -1
H102 H 0.0743 0.4770 0.2166 0.052 Uiso 0.50 1 d PR -1
Cr1 Cr 0.0000 0.5000 0.05862(12) 0.0409(5) Uani 1 2 d S .
Cl1 Cl -0.13516(13) 0.52569(9) 0.0702(3) 0.0868(9) Uani 1 1 d . .
Cl2 Cl 0.0000 0.5000 -0.1059(2) 0.0838(13) Uani 1 2 d S .
S1 S 0.03163(12) 0.59773(7) 0.06853(16) 0.0517(6) Uani 1 1 d . .
Si1 Si 0.04318(14) 0.55839(8) 0.27074(15) 0.0491(6) Uani 1 1 d . .
C1 C 0.0986(5) 0.5971(3) 0.1700(6) 0.051(2) Uani 1 1 d . .
H1A H 0.1112 0.6348 0.1905 0.061 Uiso 1 1 calc R .
H1B H 0.1493 0.5784 0.1534 0.061 Uiso 1 1 calc R .
C2 C 0.0877(7) 0.6236(4) -0.0347(8) 0.075(3) Uani 1 1 d . .
H2 H 0.0561 0.6126 -0.0926 0.090 Uiso 1 1 calc R .
C3 C 0.0887(7) 0.6854(4) -0.0352(9) 0.093(3) Uani 1 1 d . .
H3A H 0.1190 0.6989 0.0211 0.111 Uiso 1 1 calc R .
H3B H 0.0331 0.6993 -0.0305 0.111 Uiso 1 1 calc R .
C4 C 0.1279(9) 0.7069(5) -0.1281(10) 0.121(5) Uani 1 1 d . .
H4A H 0.0942 0.6970 -0.1840 0.145 Uiso 1 1 calc R .
H4B H 0.1316 0.7472 -0.1254 0.145 Uiso 1 1 calc R .
C5 C 0.2114(9) 0.6828(6) -0.1404(9) 0.128(6) Uani 1 1 d . .
H5A H 0.2345 0.6959 -0.2016 0.154 Uiso 1 1 calc R .
H5B H 0.2462 0.6958 -0.0876 0.154 Uiso 1 1 calc R .
C6 C 0.2106(10) 0.6224(8) -0.1404(11) 0.137(5) Uani 1 1 d . .
H6A H 0.2664 0.6088 -0.1449 0.164 Uiso 1 1 calc R .
H6B H 0.1811 0.6093 -0.1975 0.164 Uiso 1 1 calc R .
C7 C 0.1709(6) 0.5988(5) -0.0485(8) 0.087(3) Uani 1 1 d . .
H7A H 0.1663 0.5587 -0.0543 0.105 Uiso 1 1 calc R .
H7B H 0.2047 0.6071 0.0080 0.105 Uiso 1 1 calc R .
C8 C -0.0394(6) 0.6010(4) 0.3178(9) 0.086(3) Uani 1 1 d . .
H8A H -0.0761 0.6103 0.2654 0.129 Uiso 1 1 calc R .
H8B H -0.0172 0.6345 0.3455 0.129 Uiso 1 1 calc R .
H8C H -0.0685 0.5807 0.3673 0.129 Uiso 1 1 calc R .
C9 C 0.1145(7) 0.5363(5) 0.3632(8) 0.094(4) Uani 1 1 d . .
H9A H 0.1562 0.5137 0.3337 0.142 Uiso 1 1 calc R .
H9B H 0.0862 0.5150 0.4121 0.142 Uiso 1 1 calc R .
H9C H 0.1392 0.5683 0.3931 0.142 Uiso 1 1 calc R .

loop_
_atom_site_aniso_label
_atom_site_aniso_U_11
_atom_site_aniso_U_22
_atom_site_aniso_U_33
_atom_site_aniso_U_23
_atom_site_aniso_U_13
_atom_site_aniso_U_12
Cr1 0.0455(10) 0.0424(8) 0.0349(10) 0.000 0.000 0.0024(8)
Cl1 0.0540(13) 0.0523(11) 0.154(3) 0.0382(15) 0.0364(16) 0.0119(10)
Cl2 0.093(3) 0.113(3) 0.045(2) 0.000 0.000 -0.049(2)
S1 0.0594(12) 0.0416(10) 0.0542(13) 0.0117(11) 0.0219(12) 0.0026(9)
Si1 0.0646(16) 0.0391(11) 0.0438(13) -0.0092(10) 0.0108(11) -0.0189(11)
C1 0.064(6) 0.037(4) 0.051(5) -0.012(4) 0.026(5) -0.009(4)
C2 0.082(7) 0.081(7) 0.062(6) 0.008(6) 0.001(6) -0.021(6)
C3 0.082(8) 0.093(8) 0.103(8) 0.029(6) 0.005(7) -0.022(6)
C4 0.106(11) 0.122(10) 0.134(12) 0.082(9) 0.010(9) -0.058(9)
C5 0.127(13) 0.178(15) 0.079(9) 0.010(9) 0.031(8) -0.102(12)
C6 0.115(11) 0.180(15) 0.114(13) -0.001(11) 0.060(9) -0.020(11)
C7 0.079(7) 0.116(9) 0.067(8) 0.018(6) 0.036(6) 0.001(7)
C8 0.088(7) 0.063(5) 0.107(8) 0.015(6) 0.025(7) 0.004(5)
C9 0.080(8) 0.116(9) 0.087(8) 0.023(7) -0.004(6) -0.038(7)

loop_
_atom_type_symbol
_atom_type_description
_atom_type_scat_dispersion_real
_atom_type_scat_dispersion_imag
_atom_type_scat_source
C C 0.0033 0.0016 'International Tables Vol C Tables 4.2.6.8 and 6.1.1.4'
H H 0.0000 0.0000 'International Tables Vol C Tables 4.2.6.8 and 6.1.1.4'
N N 0.0061 0.0033 'International Tables Vol C Tables 4.2.6.8 and 6.1.1.4'
S S 0.1246 0.1234 'International Tables Vol C Tables 4.2.6.8 and 6.1.1.4'
Cl Cl 0.1484 0.1585 'International Tables Vol C Tables 4.2.6.8 and 6.1.1.4'
Si Si 0.0817 0.0704 'International Tables Vol C Tables 4.2.6.8 and 6.1.1.4'
Cr Cr 0.3209 0.6236 'International Tables Vol C Tables 4.2.6.8 and 6.1.1.4'

loop_
_geom_angle_atom_site_label_1
_geom_angle_atom_site_label_2
_geom_angle_atom_site_label_3
_geom_angle
_geom_angle_site_symmetry_1
_geom_angle_site_symmetry_3
Si1 N1 Si1 123.2(7) . 2_565
Si1 N1 Cr1 114.3(6) . .
Si1 N1 Cr1 110.8(6) 2_565 .
N1 Cr1 N1 20.1(6) . 2_565
N1 Cr1 Cl2 170.0(3) . .
N1 Cr1 Cl2 170.0(3) 2_565 .
N1 Cr1 Cl1 76.0(3) . 2_565
N1 Cr1 Cl1 96.1(3) 2_565 2_565
Cl2 Cr1 Cl1 93.94(10) . 2_565
N1 Cr1 Cl1 96.1(3) . .
N1 Cr1 Cl1 76.0(3) 2_565 .
Cl2 Cr1 Cl1 93.94(10) . .
Cl1 Cr1 Cl1 172.12(19) 2_565 .
N1 Cr1 S1 85.6(3) . 2_565
N1 Cr1 S1 88.0(4) 2_565 2_565
Cl2 Cr1 S1 93.22(7) . 2_565
Cl1 Cr1 S1 86.58(7) 2_565 2_565
Cl1 Cr1 S1 92.97(7) . 2_565
N1 Cr1 S1 88.0(4) . .
N1 Cr1 S1 85.6(3) 2_565 .
Cl2 Cr1 S1 93.22(7) . .
Cl1 Cr1 S1 92.98(7) 2_565 .
Cl1 Cr1 S1 86.58(7) . .
S1 Cr1 S1 173.56(13) 2_565 .
C1 S1 C2 107.6(4) . .
C1 S1 Cr1 99.7(2) . .
C2 S1 Cr1 113.8(3) . .
N1 Si1 C9 100.2(5) . .
N1 Si1 C8 120.1(5) . .
C9 Si1 C8 113.7(6) . .
N1 Si1 N1 24.3(7) . 2_565
C9 Si1 N1 117.5(5) . 2_565
C8 Si1 N1 96.3(5) . 2_565
N1 Si1 C1 102.1(5) . .
C9 Si1 C1 110.2(4) . .
C8 Si1 C1 109.7(4) . .
N1 Si1 C1 108.6(5) 2_565 .
S1 C1 Si1 106.1(4) . .
C3 C2 C7 112.8(9) . .
C3 C2 S1 110.8(8) . .
C7 C2 S1 115.3(7) . .
C2 C3 C4 110.5(10) . .
C5 C4 C3 110.4(11) . .
C6 C5 C4 112.4(11) . .
C5 C6 C7 112.1(12) . .
C2 C7 C6 110.1(10) . .

loop_
_geom_bond_atom_site_label_1
_geom_bond_atom_site_label_2
_geom_bond_distance
_geom_bond_site_symmetry_2
N1 Si1 1.761(13) .
N1 Si1 1.846(13) 2_565
N1 Cr1 2.190(12) .
Cr1 N1 2.190(12) 2_565
Cr1 Cl2 2.269(4) .
Cr1 Cl1 2.323(2) 2_565
Cr1 Cl1 2.323(2) .
Cr1 S1 2.433(2) 2_565
Cr1 S1 2.433(2) .
S1 C1 1.784(9) .
S1 C2 1.810(10) .
Si1 C9 1.817(11) .
Si1 C8 1.830(10) .
Si1 N1 1.847(13) 2_565
Si1 C1 1.912(8) .
C2 C3 1.502(13) .
C2 C7 1.510(15) .
C3 C4 1.527(16) .
C4 C5 1.51(2) .
C5 C6 1.466(19) .
C6 C7 1.537(16) .

loop_
_geom_torsion_atom_site_label_1
_geom_torsion_atom_site_label_2
_geom_torsion_atom_site_label_3
_geom_torsion_atom_site_label_4
_geom_torsion
_geom_torsion_site_symmetry_1
_geom_torsion_site_symmetry_4
Si1 N1 Cr1 N1 -78.8(19) . 2_565
Si1 N1 Cr1 N1 65.7(18) 2_565 2_565
Si1 N1 Cr1 Cl2 101.2(19) . .
Si1 N1 Cr1 Cl2 -114.3(18) 2_565 .
Si1 N1 Cr1 Cl1 97.3(6) . 2_565
Si1 N1 Cr1 Cl1 -118.1(5) 2_565 2_565
Si1 N1 Cr1 Cl1 -82.6(5) . .
Si1 N1 Cr1 Cl1 62.0(5) 2_565 .
Si1 N1 Cr1 S1 -175.1(6) . 2_565
Si1 N1 Cr1 S1 -30.6(5) 2_565 2_565
Si1 N1 Cr1 S1 3.8(5) . .
Si1 N1 Cr1 S1 148.3(5) 2_565 .
N1 Cr1 S1 C1 28.1(4) . .
N1 Cr1 S1 C1 48.1(4) 2_565 .
Cl2 Cr1 S1 C1 -141.9(3) . .
Cl1 Cr1 S1 C1 -47.8(3) 2_565 .
Cl1 Cr1 S1 C1 124.3(3) . .
S1 Cr1 S1 C1 38.1(3) 2_565 .
N1 Cr1 S1 C2 142.3(5) . .
N1 Cr1 S1 C2 162.3(5) 2_565 .
Cl2 Cr1 S1 C2 -27.7(4) . .
Cl1 Cr1 S1 C2 66.4(4) 2_565 .
Cl1 Cr1 S1 C2 -121.4(4) . .
S1 Cr1 S1 C2 152.3(4) 2_565 .
Si1 N1 Si1 C9 74.6(7) 2_565 .
Cr1 N1 Si1 C9 -145.8(6) . .
Si1 N1 Si1 C8 -50.6(9) 2_565 .
Cr1 N1 Si1 C8 89.1(7) . .
Si1 N1 Si1 N1 -63.4(10) 2_565 2_565
Cr1 N1 Si1 N1 76.2(9) . 2_565
Si1 N1 Si1 C1 -172.0(6) 2_565 .
Cr1 N1 Si1 C1 -32.4(6) . .
C2 S1 C1 Si1 -170.5(4) . .
Cr1 S1 C1 Si1 -51.6(4) . .
N1 Si1 C1 S1 56.6(5) . .
C9 Si1 C1 S1 162.3(5) . .
C8 Si1 C1 S1 -71.8(6) . .
N1 Si1 C1 S1 32.3(5) 2_565 .
C1 S1 C2 C3 -83.4(8) . .
Cr1 S1 C2 C3 167.1(7) . .
C1 S1 C2 C7 46.2(9) . .
Cr1 S1 C2 C7 -63.3(9) . .
C7 C2 C3 C4 55.4(13) . .
S1 C2 C3 C4 -173.7(9) . .
C2 C3 C4 C5 -55.2(15) . .
C3 C4 C5 C6 56.5(16) . .
C4 C5 C6 C7 -55.8(18) . .
C3 C2 C7 C6 -53.6(14) . .
S1 C2 C7 C6 177.8(10) . .
C5 C6 C7 C2 53.3(17) . .
